data_4510335
loop_
_publ_author_name
'Xu, Bing'
'Xie, Juan'
'Hu, Huai-Ming'
'Yang, Xiao-Le'
'Dong, Fa-Xin'
'Yang, Meng-Lin'
'Xue, Gang-Lin'

_publ_section_title
;
 Synthesis, Crystal Structure, and Luminescence of Zn/Cd Coordination
 Polymers with a New Fuctionalized Terpyridyl Carboxylate Ligand
;
_journal_issue 4
_journal_name_full 'Crystal Growth &amp; Design'
_journal_page_first 1629
_journal_paper_doi 10.1021/cg4016977
_journal_volume 14
_journal_year 2014
_chemical_formula_moiety 'C136 H86 N12 O36 Zn9, 4(O0.50)'
_chemical_formula_sum 'C136 H86 N12 O39 Zn9'
_chemical_formula_weight 3100.50
_chemical_name_systematic
;

 ?

;
_space_group_IT_number 2
_symmetry_cell_setting triclinic
_symmetry_space_group_name_Hall '-P 1'
_symmetry_space_group_name_H-M 'P -1'
_atom_sites_solution_hydrogens geom
_atom_sites_solution_primary direct
_atom_sites_solution_secondary difmap
_audit_creation_method SHELXL-97
_cell_angle_alpha 67.524(3)
_cell_angle_beta 71.377(3)
_cell_angle_gamma 65.820(3)
_cell_formula_units_Z 1
_cell_length_a 14.198(3)
_cell_length_b 14.443(3)
_cell_length_c 18.560(3)
_cell_measurement_reflns_used 3987
_cell_measurement_temperature 296(2)
_cell_measurement_theta_max 25.56
_cell_measurement_theta_min 2.36
_cell_volume 3147.9(11)
_computing_cell_refinement 'Bruker SMART'
_computing_data_collection 'Bruker SMART'
_computing_data_reduction 'Bruker SAINT'
_computing_molecular_graphics 'Bruker SHELXTL'
_computing_publication_material 'Bruker SHELXTL'
_computing_structure_refinement 'SHELXL-97 (Sheldrick, 1997)'
_computing_structure_solution 'SHELXS-97 (Sheldrick, 1990)'
_diffrn_ambient_temperature 296(2)
_diffrn_detector_area_resol_mean 512
_diffrn_measured_fraction_theta_full 0.990
_diffrn_measured_fraction_theta_max 0.990
_diffrn_measurement_device_type 'CCD area detector'
_diffrn_measurement_method 'phi and omega scans'
_diffrn_radiation_monochromator graphite
_diffrn_radiation_source 'fine-focus sealed tube'
_diffrn_radiation_type MoK\a
_diffrn_radiation_wavelength 0.71073
_diffrn_reflns_av_R_equivalents 0.0237
_diffrn_reflns_av_sigmaI/netI 0.0536
_diffrn_reflns_limit_h_max 16
_diffrn_reflns_limit_h_min -14
_diffrn_reflns_limit_k_max 17
_diffrn_reflns_limit_k_min -8
_diffrn_reflns_limit_l_max 22
_diffrn_reflns_limit_l_min -19
_diffrn_reflns_number 15960
_diffrn_reflns_theta_full 25.05
_diffrn_reflns_theta_max 25.05
_diffrn_reflns_theta_min 1.71
_diffrn_standards_decay_% 0
_diffrn_standards_interval_count 0
_diffrn_standards_interval_time 0
_diffrn_standards_number 0
_exptl_absorpt_coefficient_mu 1.775
_exptl_absorpt_correction_T_max 0.847
_exptl_absorpt_correction_T_min 0.712
_exptl_absorpt_correction_type multi-scan
_exptl_absorpt_process_details sadabs
_exptl_crystal_colour colourless
_exptl_crystal_density_diffrn 1.636
_exptl_crystal_density_method 'not measured'
_exptl_crystal_description block
_exptl_crystal_F_000 1568
_exptl_crystal_size_max 0.28
_exptl_crystal_size_mid 0.16
_exptl_crystal_size_min 0.10
_refine_diff_density_max 0.631
_refine_diff_density_min -0.602
_refine_diff_density_rms 0.072
_refine_ls_extinction_method none
_refine_ls_goodness_of_fit_ref 1.009
_refine_ls_hydrogen_treatment mixed
_refine_ls_matrix_type full
_refine_ls_number_parameters 898
_refine_ls_number_reflns 11027
_refine_ls_number_restraints 3
_refine_ls_restrained_S_all 1.009
_refine_ls_R_factor_all 0.0606
_refine_ls_R_factor_gt 0.0421
_refine_ls_shift/su_max 0.001
_refine_ls_shift/su_mean 0.000
_refine_ls_structure_factor_coef Fsqd
_refine_ls_weighting_details 'calc w=1/[\s^2^(Fo^2^)+(0.0426P)^2^+1.2053P] where P=(Fo^2^+2Fc^2^)/3'
_refine_ls_weighting_scheme calc
_refine_ls_wR_factor_gt 0.0903
_refine_ls_wR_factor_ref 0.0998
_reflns_number_gt 8414
_reflns_number_total 11027
_reflns_threshold_expression >2sigma(I)
_cod_data_source_file cg4016977_si_006.cif
_cod_data_source_block nw0955
_cod_depositor_comments
;
The following automatic conversions were performed:

'_symmetry_cell_setting' value 'Triclinic' changed to 'triclinic'
according to
/usr/data/users/saulius/automatic-downloads/current/ACS/lib/dictionaries/cif_core.dic
dictionary named 'cif_core.dic' version 2.4.2 from 2011-04-26.

Automatic conversion script
Id: cif_fix_values 2281 2013-09-26 08:29:07Z andrius 
;
_cod_original_cell_volume 3147.9(10)
_cod_original_sg_symbol_H-M P-1
_cod_database_code 4510335

loop_
_symmetry_equiv_pos_as_xyz
'x, y, z'
'-x, -y, -z'

loop_
_atom_site_label
_atom_site_type_symbol
_atom_site_fract_x
_atom_site_fract_y
_atom_site_fract_z
_atom_site_U_iso_or_equiv
_atom_site_adp_type
_atom_site_occupancy
_atom_site_symmetry_multiplicity
_atom_site_calc_flag
_atom_site_refinement_flags
Zn1 Zn 0.86388(3) 0.75215(3) 0.46400(2) 0.03056(12) Uani 1 1 d .
Zn2 Zn 1.0000 0.5000 0.5000 0.02895(15) Uani 1 2 d S
Zn3 Zn 0.67182(3) 0.17047(3) 0.95254(3) 0.03560(12) Uani 1 1 d .
Zn4 Zn 0.67365(4) 0.77959(3) -0.03009(3) 0.03722(13) Uani 1 1 d .
Zn5 Zn 1.13403(3) 0.66742(3) 0.46539(2) 0.03115(12) Uani 1 1 d .
N1 N 0.8389(2) 0.9121(2) 0.43405(18) 0.0317(7) Uani 1 1 d .
N2 N 0.6470(2) 1.3042(2) 0.38837(19) 0.0356(8) Uani 1 1 d .
N3 N 0.2883(2) 1.5793(2) 0.43183(18) 0.0355(8) Uani 1 1 d .
N4 N 0.6935(2) 0.6185(2) 0.01734(19) 0.0391(8) Uani 1 1 d .
N5 N 0.8376(2) 0.2208(2) 0.10108(19) 0.0382(8) Uani 1 1 d .
N6 N 1.1725(3) -0.0799(3) 0.0637(2) 0.0423(8) Uani 1 1 d .
O1 O 0.9407(2) 1.5228(2) 0.40343(15) 0.0444(7) Uani 1 1 d .
O2 O 0.8862(2) 1.3911(2) 0.41838(15) 0.0427(7) Uani 1 1 d .
O3 O 0.4592(2) 0.1740(2) 0.07311(17) 0.0540(8) Uani 1 1 d .
O4 O 0.6302(2) 0.1156(2) 0.06868(16) 0.0494(8) Uani 1 1 d .
O5 O 0.8102(2) 0.71166(19) 0.57943(15) 0.0398(7) Uani 1 1 d .
O6 O 0.8487(2) 0.5482(2) 0.57394(15) 0.0399(7) Uani 1 1 d .
O7 O 0.6518(3) 0.3211(2) 0.92577(17) 0.0588(9) Uani 1 1 d .
O8 O 0.7010(4) 0.2916(3) 0.8106(2) 0.0924(14) Uani 1 1 d .
O9 O 0.7608(2) 0.7495(2) 0.41712(17) 0.0479(7) Uani 1 1 d .
O10 O 0.8569(2) 0.8060(3) 0.29873(19) 0.0580(8) Uani 1 1 d .
O11 O 0.5934(2) 0.8210(2) 0.06939(16) 0.0459(7) Uani 1 1 d .
O12 O 0.7622(2) 0.7781(2) 0.06504(16) 0.0502(8) Uani 1 1 d .
O13 O 1.1199(3) 0.8158(2) 0.4658(2) 0.0670(10) Uani 1 1 d .
O14 O 1.1440(2) 0.8036(2) 0.3471(2) 0.0571(9) Uani 1 1 d .
O15 O 1.2022(3) 1.2467(2) 0.12547(17) 0.0604(9) Uani 1 1 d .
O16 O 1.2750(2) 1.0850(2) 0.11806(16) 0.0484(7) Uani 1 1 d .
C1 C 0.7604(3) 0.9693(3) 0.4779(2) 0.0410(10) Uani 1 1 d .
H1 H 0.7255 0.9335 0.5250 0.049 Uiso 1 1 calc R
C2 C 0.7275(3) 1.0784(3) 0.4578(2) 0.0423(10) Uani 1 1 d .
H2 H 0.6711 1.1147 0.4901 0.051 Uiso 1 1 calc R
C3 C 0.7805(3) 1.1336(3) 0.3880(2) 0.0308(9) Uani 1 1 d .
C4 C 0.8625(3) 1.0740(3) 0.3420(2) 0.0356(9) Uani 1 1 d .
H4 H 0.8999 1.1074 0.2952 0.043 Uiso 1 1 calc R
C5 C 0.8884(3) 0.9651(3) 0.3660(2) 0.0354(9) Uani 1 1 d .
H5 H 0.9423 0.9267 0.3338 0.042 Uiso 1 1 calc R
C6 C 0.7490(3) 1.2522(3) 0.3644(2) 0.0306(9) Uani 1 1 d .
C7 C 0.8227(3) 1.3035(3) 0.3208(2) 0.0323(9) Uani 1 1 d .
H7 H 0.8922 1.2645 0.3045 0.039 Uiso 1 1 calc R
C8 C 0.7921(3) 1.4130(3) 0.3017(2) 0.0299(8) Uani 1 1 d .
C9 C 0.6867(3) 1.4676(3) 0.3237(2) 0.0340(9) Uani 1 1 d .
H9 H 0.6628 1.5413 0.3105 0.041 Uiso 1 1 calc R
C10 C 0.6164(3) 1.4108(3) 0.3661(2) 0.0329(9) Uani 1 1 d .
C11 C 0.3474(3) 1.6179(3) 0.3633(2) 0.0390(10) Uani 1 1 d .
H11 H 0.3159 1.6834 0.3297 0.047 Uiso 1 1 calc R
C12 C 0.4521(3) 1.5656(3) 0.3402(2) 0.0403(10) Uani 1 1 d .
H12 H 0.4895 1.5959 0.2919 0.048 Uiso 1 1 calc R
C13 C 0.5022(3) 1.4681(3) 0.3886(2) 0.0368(9) Uani 1 1 d .
C14 C 0.4403(3) 1.4267(3) 0.4584(3) 0.0581(14) Uani 1 1 d .
H14 H 0.4697 1.3602 0.4920 0.070 Uiso 1 1 calc R
C15 C 0.3359(3) 1.4831(3) 0.4783(3) 0.0528(13) Uani 1 1 d .
H15 H 0.2964 1.4537 0.5258 0.063 Uiso 1 1 calc R
C16 C 0.8686(3) 1.4723(3) 0.2542(2) 0.0284(8) Uani 1 1 d .
C17 C 0.8816(3) 1.5043(3) 0.1719(2) 0.0449(11) Uani 1 1 d .
H17 H 0.8458 1.4856 0.1484 0.054 Uiso 1 1 calc R
C18 C 0.9468(4) 1.5634(4) 0.1242(2) 0.0529(12) Uani 1 1 d .
H18 H 0.9544 1.5839 0.0692 0.063 Uiso 1 1 calc R
C19 C 0.9999(3) 1.5917(3) 0.1576(2) 0.0497(11) Uani 1 1 d .
H19 H 1.0437 1.6314 0.1253 0.060 Uiso 1 1 calc R
C20 C 0.9887(3) 1.5616(3) 0.2391(2) 0.0407(10) Uani 1 1 d .
H20 H 1.0252 1.5811 0.2614 0.049 Uiso 1 1 calc R
C21 C 0.9230(3) 1.5020(3) 0.2888(2) 0.0276(8) Uani 1 1 d .
C22 C 0.9167(3) 1.4697(3) 0.3766(2) 0.0289(8) Uani 1 1 d .
C23 C 0.6232(3) 0.5831(3) 0.0772(3) 0.0605(14) Uani 1 1 d .
H23 H 0.5633 0.6328 0.0963 0.073 Uiso 1 1 calc R
C24 C 0.6340(3) 0.4774(3) 0.1126(3) 0.0616(14) Uani 1 1 d .
H24 H 0.5824 0.4568 0.1544 0.074 Uiso 1 1 calc R
C25 C 0.7231(3) 0.4014(3) 0.0851(2) 0.0374(9) Uani 1 1 d .
C26 C 0.7963(3) 0.4386(3) 0.0251(2) 0.0428(11) Uani 1 1 d .
H26 H 0.8582 0.3907 0.0061 0.051 Uiso 1 1 calc R
C27 C 0.7800(3) 0.5452(3) -0.0077(2) 0.0431(11) Uani 1 1 d .
H27 H 0.8310 0.5675 -0.0490 0.052 Uiso 1 1 calc R
C28 C 0.7393(3) 0.2851(3) 0.1197(2) 0.0361(9) Uani 1 1 d .
C29 C 0.6570(3) 0.2476(3) 0.1645(2) 0.0389(10) Uani 1 1 d .
H29 H 0.5900 0.2946 0.1760 0.047 Uiso 1 1 calc R
C30 C 0.6754(3) 0.1389(3) 0.1921(2) 0.0345(9) Uani 1 1 d .
C31 C 0.7771(3) 0.0719(3) 0.1756(2) 0.0346(9) Uani 1 1 d .
H31 H 0.7924 -0.0013 0.1955 0.042 Uiso 1 1 calc R
C32 C 0.8558(3) 0.1148(3) 0.1292(2) 0.0348(9) Uani 1 1 d .
C33 C 1.0983(4) -0.1217(3) 0.1108(4) 0.0794(19) Uani 1 1 d .
H33 H 1.1170 -0.1952 0.1305 0.095 Uiso 1 1 calc R
C34 C 0.9953(4) -0.0622(3) 0.1320(3) 0.0749(18) Uani 1 1 d .
H34 H 0.9458 -0.0953 0.1637 0.090 Uiso 1 1 calc R
C35 C 0.9660(3) 0.0472(3) 0.1057(2) 0.0374(9) Uani 1 1 d .
C36 C 1.0423(3) 0.0890(3) 0.0565(3) 0.0538(13) Uani 1 1 d .
H36 H 1.0256 0.1623 0.0359 0.065 Uiso 1 1 calc R
C37 C 1.1432(3) 0.0251(3) 0.0369(3) 0.0488(12) Uani 1 1 d .
H37 H 1.1932 0.0566 0.0034 0.059 Uiso 1 1 calc R
C38 C 0.5853(3) 0.0979(3) 0.2360(2) 0.0326(9) Uani 1 1 d .
C39 C 0.5644(3) 0.0661(3) 0.3189(2) 0.0462(11) Uani 1 1 d .
H39 H 0.6087 0.0670 0.3460 0.055 Uiso 1 1 calc R
C40 C 0.4781(4) 0.0332(3) 0.3610(3) 0.0527(12) Uani 1 1 d .
H40 H 0.4645 0.0131 0.4163 0.063 Uiso 1 1 calc R
C41 C 0.4124(3) 0.0301(3) 0.3220(2) 0.0460(11) Uani 1 1 d .
H41 H 0.3547 0.0078 0.3505 0.055 Uiso 1 1 calc R
C42 C 0.4332(3) 0.0605(3) 0.2401(2) 0.0392(10) Uani 1 1 d .
H42 H 0.3891 0.0578 0.2137 0.047 Uiso 1 1 calc R
C43 C 0.5186(3) 0.0952(3) 0.1959(2) 0.0311(9) Uani 1 1 d .
C44 C 0.5365(3) 0.1306(3) 0.1058(2) 0.0356(9) Uani 1 1 d .
C45 C 0.8065(3) 0.6172(3) 0.6101(2) 0.0320(9) Uani 1 1 d .
C46 C 0.7477(3) 0.5891(3) 0.6947(2) 0.0289(8) Uani 1 1 d .
C47 C 0.7060(3) 0.6629(3) 0.7379(2) 0.0403(10) Uani 1 1 d .
H47 H 0.7110 0.7306 0.7137 0.048 Uiso 1 1 calc R
C48 C 0.6575(4) 0.6349(3) 0.8163(2) 0.0489(12) Uani 1 1 d .
H48 H 0.6301 0.6841 0.8448 0.059 Uiso 1 1 calc R
C49 C 0.6490(3) 0.5347(3) 0.8534(2) 0.0450(11) Uani 1 1 d .
H49 H 0.6172 0.5167 0.9067 0.054 Uiso 1 1 calc R
C50 C 0.6875(3) 0.4610(3) 0.8115(2) 0.0366(9) Uani 1 1 d .
C51 C 0.7375(3) 0.4895(3) 0.7318(2) 0.0333(9) Uani 1 1 d .
H51 H 0.7645 0.4404 0.7033 0.040 Uiso 1 1 calc R
C52 C 0.6788(3) 0.3512(3) 0.8502(3) 0.0476(11) Uani 1 1 d .
C53 C 0.7801(3) 0.7789(3) 0.3409(3) 0.0406(10) Uani 1 1 d .
C54 C 0.6998(3) 0.7796(3) 0.3037(2) 0.0360(9) Uani 1 1 d .
C55 C 0.6015(3) 0.7751(3) 0.3489(2) 0.0419(10) Uani 1 1 d .
H55 H 0.5866 0.7691 0.4028 0.050 Uiso 1 1 calc R
C56 C 0.5262(3) 0.7792(3) 0.3152(2) 0.0463(11) Uani 1 1 d .
H56 H 0.4612 0.7755 0.3462 0.056 Uiso 1 1 calc R
C57 C 0.5472(3) 0.7889(3) 0.2349(2) 0.0416(10) Uani 1 1 d .
H57 H 0.4958 0.7929 0.2119 0.050 Uiso 1 1 calc R
C58 C 0.6452(3) 0.7926(3) 0.1886(2) 0.0360(9) Uani 1 1 d .
C59 C 0.7214(3) 0.7877(3) 0.2233(2) 0.0377(9) Uani 1 1 d .
H59 H 0.7870 0.7898 0.1926 0.045 Uiso 1 1 calc R
C60 C 0.6700(3) 0.7987(3) 0.1024(2) 0.0388(10) Uani 1 1 d .
C61 C 1.1327(3) 0.8554(3) 0.3925(3) 0.0489(12) Uani 1 1 d .
C62 C 1.1322(3) 0.9683(3) 0.3564(2) 0.0388(10) Uani 1 1 d .
C63 C 1.0927(3) 1.0375(3) 0.4034(3) 0.0451(11) Uani 1 1 d .
H63 H 1.0718 1.0120 0.4580 0.054 Uiso 1 1 calc R
C64 C 1.0848(3) 1.1432(3) 0.3691(2) 0.0446(11) Uani 1 1 d .
H64 H 1.0563 1.1892 0.4003 0.054 Uiso 1 1 calc R
C65 C 1.1195(3) 1.1802(3) 0.2881(2) 0.0379(10) Uani 1 1 d .
H65 H 1.1139 1.2514 0.2650 0.045 Uiso 1 1 calc R
C66 C 1.1626(3) 1.1120(3) 0.2413(2) 0.0334(9) Uani 1 1 d .
C67 C 1.1674(3) 1.0067(3) 0.2753(2) 0.0366(9) Uani 1 1 d .
H67 H 1.1946 0.9615 0.2436 0.044 Uiso 1 1 calc R
C68 C 1.2128(3) 1.1503(3) 0.1563(2) 0.0407(10) Uani 1 1 d .
O17 O 1.00994(19) 0.65598(18) 0.44412(14) 0.0278(6) Uani 1 1 d D
H17A H 1.020(3) 0.660(3) 0.3999(12) 0.033 Uiso 1 1 d D
O18 O 0.6131(2) 0.1039(3) 0.9100(2) 0.0563(9) Uani 1 1 d D
H18A H 0.651(3) 0.049(2) 0.896(3) 0.068 Uiso 1 1 d D
H18B H 0.5486(17) 0.113(4) 0.917(3) 0.068 Uiso 1 1 d D
O19 O 0.0625(4) 0.7168(4) 0.2799(3) 0.1120(15) Uani 1 1 d .
O20 O 0.5494(10) 0.8157(10) 0.5348(7) 0.186(6) Uani 0.50 1 d P

loop_
_atom_site_aniso_label
_atom_site_aniso_U_11
_atom_site_aniso_U_22
_atom_site_aniso_U_33
_atom_site_aniso_U_23
_atom_site_aniso_U_13
_atom_site_aniso_U_12
Zn1 0.0316(2) 0.0225(2) 0.0334(2) -0.00347(18) -0.00747(19) -0.00832(18)
Zn2 0.0384(4) 0.0215(3) 0.0276(3) -0.0072(2) -0.0032(3) -0.0128(3)
Zn3 0.0321(3) 0.0330(3) 0.0367(3) -0.0107(2) 0.0000(2) -0.0104(2)
Zn4 0.0384(3) 0.0293(3) 0.0336(3) -0.0072(2) -0.0001(2) -0.0081(2)
Zn5 0.0268(2) 0.0273(2) 0.0337(2) -0.00356(19) -0.00305(19) -0.01034(18)
N1 0.0315(18) 0.0245(16) 0.0344(18) -0.0062(14) -0.0052(14) -0.0077(14)
N2 0.0279(18) 0.0254(17) 0.049(2) -0.0081(15) -0.0085(15) -0.0060(14)
N3 0.0287(18) 0.0275(17) 0.042(2) -0.0054(15) -0.0044(15) -0.0081(14)
N4 0.035(2) 0.0323(19) 0.043(2) -0.0059(15) -0.0047(16) -0.0101(15)
N5 0.0311(19) 0.0298(18) 0.047(2) -0.0072(15) -0.0037(15) -0.0104(14)
N6 0.0331(19) 0.037(2) 0.051(2) -0.0106(17) -0.0012(16) -0.0138(16)
O1 0.071(2) 0.0355(16) 0.0364(16) -0.0067(13) -0.0163(15) -0.0253(14)
O2 0.0573(19) 0.0453(17) 0.0328(15) -0.0002(13) -0.0089(13) -0.0339(14)
O3 0.0495(19) 0.064(2) 0.0444(18) -0.0136(15) -0.0163(15) -0.0113(16)
O4 0.0435(18) 0.059(2) 0.0365(16) -0.0076(14) 0.0000(14) -0.0196(15)
O5 0.0529(18) 0.0282(15) 0.0340(15) -0.0051(12) 0.0009(13) -0.0197(13)
O6 0.0427(17) 0.0355(16) 0.0402(16) -0.0179(13) 0.0105(13) -0.0189(13)
O7 0.072(2) 0.0366(17) 0.0419(19) 0.0004(14) 0.0079(16) -0.0181(15)
O8 0.181(4) 0.047(2) 0.061(2) -0.0024(18) -0.023(3) -0.061(3)
O9 0.0544(19) 0.0526(19) 0.0411(18) -0.0038(14) -0.0204(15) -0.0225(15)
O10 0.052(2) 0.074(2) 0.066(2) -0.0263(17) -0.0028(17) -0.0386(17)
O11 0.0412(17) 0.0537(19) 0.0413(17) -0.0195(14) -0.0141(14) -0.0043(14)
O12 0.0449(19) 0.058(2) 0.0404(17) -0.0121(14) -0.0047(14) -0.0142(15)
O13 0.086(3) 0.0358(18) 0.058(2) 0.0071(16) -0.0049(18) -0.0261(17)
O14 0.0474(19) 0.0312(17) 0.082(2) -0.0123(16) -0.0063(17) -0.0113(14)
O15 0.076(2) 0.0329(17) 0.0515(19) -0.0001(14) 0.0074(17) -0.0235(16)
O16 0.0478(18) 0.0478(18) 0.0433(17) -0.0169(14) 0.0015(14) -0.0139(14)
C1 0.045(3) 0.030(2) 0.039(2) -0.0077(18) 0.0012(19) -0.0135(19)
C2 0.039(2) 0.028(2) 0.047(3) -0.0121(19) 0.0063(19) -0.0083(18)
C3 0.025(2) 0.026(2) 0.040(2) -0.0051(17) -0.0088(17) -0.0100(16)
C4 0.033(2) 0.028(2) 0.038(2) -0.0065(17) 0.0003(18) -0.0106(17)
C5 0.031(2) 0.030(2) 0.042(2) -0.0116(18) -0.0046(18) -0.0067(17)
C6 0.029(2) 0.025(2) 0.037(2) -0.0098(16) -0.0090(17) -0.0061(16)
C7 0.024(2) 0.027(2) 0.042(2) -0.0109(17) -0.0067(17) -0.0049(16)
C8 0.030(2) 0.030(2) 0.034(2) -0.0087(16) -0.0089(17) -0.0119(16)
C9 0.031(2) 0.0220(19) 0.046(2) -0.0101(17) -0.0087(18) -0.0048(16)
C10 0.028(2) 0.024(2) 0.043(2) -0.0075(17) -0.0051(17) -0.0074(16)
C11 0.033(2) 0.027(2) 0.043(2) -0.0006(18) -0.0046(19) -0.0067(17)
C12 0.028(2) 0.030(2) 0.045(2) -0.0011(18) 0.0014(18) -0.0090(17)
C13 0.031(2) 0.023(2) 0.053(3) -0.0093(18) -0.0063(19) -0.0083(16)
C14 0.033(3) 0.030(2) 0.070(3) 0.009(2) 0.000(2) -0.0007(19)
C15 0.034(2) 0.038(3) 0.054(3) 0.009(2) 0.000(2) -0.0085(19)
C16 0.026(2) 0.0215(19) 0.033(2) -0.0071(16) -0.0058(16) -0.0036(15)
C17 0.051(3) 0.058(3) 0.033(2) -0.010(2) -0.008(2) -0.028(2)
C18 0.066(3) 0.065(3) 0.026(2) -0.006(2) 0.000(2) -0.034(3)
C19 0.055(3) 0.063(3) 0.035(2) -0.011(2) 0.007(2) -0.038(2)
C20 0.044(3) 0.044(2) 0.042(2) -0.0137(19) -0.0026(19) -0.025(2)
C21 0.025(2) 0.0245(19) 0.029(2) -0.0085(15) -0.0007(15) -0.0069(15)
C22 0.026(2) 0.027(2) 0.031(2) -0.0082(17) -0.0039(16) -0.0081(16)
C23 0.037(3) 0.034(3) 0.088(4) -0.016(2) 0.011(2) -0.009(2)
C24 0.041(3) 0.038(3) 0.081(4) -0.009(2) 0.015(2) -0.017(2)
C25 0.031(2) 0.031(2) 0.045(2) -0.0089(18) -0.0056(18) -0.0091(17)
C26 0.041(2) 0.029(2) 0.044(2) -0.0105(19) 0.0081(19) -0.0090(18)
C27 0.039(3) 0.038(2) 0.038(2) -0.0098(19) 0.0090(19) -0.0126(19)
C28 0.033(2) 0.029(2) 0.041(2) -0.0072(18) -0.0031(18) -0.0109(17)
C29 0.030(2) 0.030(2) 0.047(2) -0.0074(18) -0.0041(18) -0.0076(17)
C30 0.033(2) 0.036(2) 0.035(2) -0.0072(18) -0.0062(17) -0.0146(18)
C31 0.028(2) 0.028(2) 0.043(2) -0.0064(17) -0.0041(17) -0.0105(17)
C32 0.031(2) 0.031(2) 0.041(2) -0.0070(18) -0.0076(18) -0.0113(17)
C33 0.043(3) 0.027(2) 0.132(5) -0.010(3) 0.014(3) -0.013(2)
C34 0.036(3) 0.032(3) 0.126(5) -0.013(3) 0.019(3) -0.016(2)
C35 0.027(2) 0.034(2) 0.047(2) -0.0079(18) -0.0046(18) -0.0113(17)
C36 0.038(3) 0.031(2) 0.072(3) 0.003(2) -0.008(2) -0.0096(19)
C37 0.030(2) 0.040(3) 0.057(3) 0.002(2) -0.002(2) -0.0137(19)
C38 0.029(2) 0.025(2) 0.038(2) -0.0049(17) -0.0038(17) -0.0095(16)
C39 0.047(3) 0.055(3) 0.039(2) -0.011(2) -0.008(2) -0.022(2)
C40 0.053(3) 0.059(3) 0.036(2) -0.007(2) 0.002(2) -0.024(2)
C41 0.036(2) 0.053(3) 0.042(3) -0.007(2) 0.005(2) -0.023(2)
C42 0.036(2) 0.037(2) 0.044(3) -0.0072(19) -0.0074(19) -0.0156(18)
C43 0.032(2) 0.024(2) 0.032(2) -0.0065(16) -0.0017(17) -0.0096(16)
C44 0.042(3) 0.024(2) 0.040(2) -0.0066(17) -0.009(2) -0.0126(18)
C45 0.033(2) 0.028(2) 0.034(2) -0.0068(17) -0.0053(17) -0.0111(17)
C46 0.031(2) 0.026(2) 0.027(2) -0.0072(16) -0.0040(16) -0.0088(16)
C47 0.051(3) 0.026(2) 0.036(2) -0.0068(17) -0.0059(19) -0.0099(18)
C48 0.067(3) 0.035(2) 0.039(2) -0.018(2) -0.001(2) -0.011(2)
C49 0.046(3) 0.044(3) 0.030(2) -0.0058(19) 0.0030(19) -0.013(2)
C50 0.036(2) 0.027(2) 0.036(2) -0.0037(17) -0.0008(18) -0.0090(17)
C51 0.034(2) 0.027(2) 0.034(2) -0.0095(17) -0.0048(17) -0.0062(16)
C52 0.043(3) 0.032(2) 0.051(3) 0.000(2) -0.005(2) -0.011(2)
C53 0.046(3) 0.027(2) 0.051(3) -0.0116(19) -0.017(2) -0.0087(19)
C54 0.040(2) 0.031(2) 0.038(2) -0.0068(17) -0.0100(19) -0.0140(18)
C55 0.049(3) 0.042(2) 0.034(2) -0.0084(19) -0.007(2) -0.017(2)
C56 0.041(3) 0.055(3) 0.043(3) -0.015(2) 0.000(2) -0.022(2)
C57 0.042(3) 0.044(3) 0.042(2) -0.0107(19) -0.012(2) -0.016(2)
C58 0.038(2) 0.030(2) 0.038(2) -0.0074(17) -0.0080(19) -0.0111(18)
C59 0.040(2) 0.034(2) 0.038(2) -0.0087(18) -0.0018(18) -0.0167(18)
C60 0.050(3) 0.026(2) 0.037(2) -0.0040(17) -0.010(2) -0.0122(19)
C61 0.029(2) 0.036(3) 0.065(3) 0.000(2) -0.004(2) -0.0113(19)
C62 0.027(2) 0.028(2) 0.051(3) -0.0038(19) -0.0025(18) -0.0090(17)
C63 0.038(2) 0.049(3) 0.041(2) -0.011(2) 0.0034(19) -0.018(2)
C64 0.045(3) 0.039(2) 0.049(3) -0.019(2) 0.001(2) -0.016(2)
C65 0.037(2) 0.027(2) 0.047(3) -0.0096(18) -0.0007(19) -0.0146(17)
C66 0.028(2) 0.027(2) 0.040(2) -0.0043(17) -0.0035(17) -0.0111(16)
C67 0.035(2) 0.030(2) 0.042(2) -0.0118(18) 0.0012(18) -0.0133(17)
C68 0.037(2) 0.042(3) 0.040(2) -0.010(2) -0.0018(19) -0.017(2)
O17 0.0308(14) 0.0257(13) 0.0245(13) -0.0062(11) -0.0028(11) -0.0100(11)
O18 0.0370(18) 0.057(2) 0.086(2) -0.0421(19) -0.0078(18) -0.0098(16)
O19 0.115(4) 0.114(4) 0.101(3) -0.026(3) -0.016(3) -0.041(3)
O20 0.191(13) 0.200(13) 0.161(11) -0.107(10) -0.032(10) -0.010(10)

loop_
_atom_type_symbol
_atom_type_description
_atom_type_scat_dispersion_real
_atom_type_scat_dispersion_imag
_atom_type_scat_source
C C 0.0033 0.0016 'International Tables Vol C Tables 4.2.6.8 and 6.1.1.4'
H H 0.0000 0.0000 'International Tables Vol C Tables 4.2.6.8 and 6.1.1.4'
N N 0.0061 0.0033 'International Tables Vol C Tables 4.2.6.8 and 6.1.1.4'
O O 0.0106 0.0060 'International Tables Vol C Tables 4.2.6.8 and 6.1.1.4'
Zn Zn 0.2839 1.4301 'International Tables Vol C Tables 4.2.6.8 and 6.1.1.4'

loop_
_geom_angle_atom_site_label_1
_geom_angle_atom_site_label_2
_geom_angle_atom_site_label_3
_geom_angle
_geom_angle_site_symmetry_1
_geom_angle_site_symmetry_3
O9 Zn1 O5 104.98(12) . .
O9 Zn1 O17 117.84(11) . .
O5 Zn1 O17 107.46(10) . .
O9 Zn1 N1 102.49(12) . .
O5 Zn1 N1 104.25(11) . .
O17 Zn1 N1 118.33(11) . .
O1 Zn2 O1 180.000(1) 2_776 1_545
O1 Zn2 O17 86.81(9) 2_776 2_766
O1 Zn2 O17 93.19(9) 1_545 2_766
O1 Zn2 O17 93.19(9) 2_776 .
O1 Zn2 O17 86.81(9) 1_545 .
O17 Zn2 O17 180.00(16) 2_766 .
O1 Zn2 O6 95.08(11) 2_776 2_766
O1 Zn2 O6 84.92(11) 1_545 2_766
O17 Zn2 O6 95.27(9) 2_766 2_766
O17 Zn2 O6 84.73(9) . 2_766
O1 Zn2 O6 84.92(11) 2_776 .
O1 Zn2 O6 95.08(11) 1_545 .
O17 Zn2 O6 84.73(9) 2_766 .
O17 Zn2 O6 95.27(9) . .
O6 Zn2 O6 180.00(12) 2_766 .
O7 Zn3 O4 108.49(12) . 1_556
O7 Zn3 O18 127.76(14) . .
O4 Zn3 O18 103.68(14) 1_556 .
O7 Zn3 N6 112.44(13) . 2_756
O4 Zn3 N6 100.41(13) 1_556 2_756
O18 Zn3 N6 100.56(13) . 2_756
O7 Zn3 O8 55.77(12) . .
O4 Zn3 O8 163.90(12) 1_556 .
O18 Zn3 O8 86.23(14) . .
N6 Zn3 O8 90.00(14) 2_756 .
O11 Zn4 O3 93.25(11) . 2_665
O11 Zn4 N4 97.29(12) . .
O3 Zn4 N4 97.95(13) 2_665 .
O11 Zn4 O15 158.34(13) . 2_775
O3 Zn4 O15 105.10(13) 2_665 2_775
N4 Zn4 O15 91.56(12) . 2_775
O11 Zn4 O16 107.94(11) . 2_775
O3 Zn4 O16 93.65(12) 2_665 2_775
N4 Zn4 O16 151.53(12) . 2_775
O15 Zn4 O16 60.25(10) 2_775 2_775
O11 Zn4 O12 57.89(10) . .
O3 Zn4 O12 150.18(11) 2_665 .
N4 Zn4 O12 93.45(11) . .
O15 Zn4 O12 102.02(12) 2_775 .
O16 Zn4 O12 89.12(10) 2_775 .
O11 Zn4 C68 136.97(13) . 2_775
O3 Zn4 C68 98.36(13) 2_665 2_775
N4 Zn4 C68 121.58(13) . 2_775
O15 Zn4 C68 30.03(11) 2_775 2_775
O16 Zn4 C68 30.41(11) 2_775 2_775
O12 Zn4 C68 98.90(12) . 2_775
O2 Zn5 O17 101.19(10) 2_776 .
O2 Zn5 N3 101.20(12) 2_776 1_645
O17 Zn5 N3 124.22(11) . 1_645
O2 Zn5 O13 94.11(12) 2_776 .
O17 Zn5 O13 116.28(12) . .
N3 Zn5 O13 112.20(13) 1_645 .
O2 Zn5 O14 153.19(12) 2_776 .
O17 Zn5 O14 90.96(11) . .
N3 Zn5 O14 91.17(11) 1_645 .
O13 Zn5 O14 59.11(12) . .
C1 N1 C5 117.3(3) . .
C1 N1 Zn1 119.0(3) . .
C5 N1 Zn1 123.1(2) . .
C6 N2 C10 117.2(3) . .
C11 N3 C15 116.7(3) . .
C11 N3 Zn5 120.8(2) . 1_465
C15 N3 Zn5 122.5(3) . 1_465
C23 N4 C27 116.7(3) . .
C23 N4 Zn4 121.3(3) . .
C27 N4 Zn4 121.9(3) . .
C28 N5 C32 117.8(3) . .
C37 N6 C33 116.7(3) . .
C37 N6 Zn3 120.9(3) . 2_756
C33 N6 Zn3 121.8(3) . 2_756
C22 O1 Zn2 138.2(2) . 1_565
C22 O2 Zn5 126.7(2) . 2_776
C44 O3 Zn4 169.7(3) . 2_665
C44 O4 Zn3 124.5(3) . 1_554
C45 O5 Zn1 115.3(2) . .
C45 O6 Zn2 133.0(2) . .
C52 O7 Zn3 104.9(3) . .
C52 O8 Zn3 77.9(3) . .
C53 O9 Zn1 114.1(3) . .
C60 O11 Zn4 100.0(2) . .
C60 O12 Zn4 80.0(2) . .
C61 O13 Zn5 95.9(3) . .
C61 O14 Zn5 83.6(3) . .
C68 O15 Zn4 93.3(3) . 2_775
C68 O16 Zn4 86.2(2) . 2_775
N1 C1 C2 124.0(4) . .
N1 C1 H1 118.0 . .
C2 C1 H1 118.0 . .
C1 C2 C3 118.8(4) . .
C1 C2 H2 120.6 . .
C3 C2 H2 120.6 . .
C4 C3 C2 117.2(3) . .
C4 C3 C6 121.9(3) . .
C2 C3 C6 120.8(3) . .
C5 C4 C3 119.8(4) . .
C5 C4 H4 120.1 . .
C3 C4 H4 120.1 . .
N1 C5 C4 122.7(3) . .
N1 C5 H5 118.6 . .
C4 C5 H5 118.6 . .
N2 C6 C7 123.0(3) . .
N2 C6 C3 116.2(3) . .
C7 C6 C3 120.8(3) . .
C8 C7 C6 119.6(3) . .
C8 C7 H7 120.2 . .
C6 C7 H7 120.2 . .
C9 C8 C7 117.8(3) . .
C9 C8 C16 120.4(3) . .
C7 C8 C16 121.7(3) . .
C8 C9 C10 119.4(3) . .
C8 C9 H9 120.3 . .
C10 C9 H9 120.3 . .
N2 C10 C9 122.9(3) . .
N2 C10 C13 116.9(3) . .
C9 C10 C13 120.3(3) . .
N3 C11 C12 123.3(3) . .
N3 C11 H11 118.3 . .
C12 C11 H11 118.3 . .
C11 C12 C13 120.3(4) . .
C11 C12 H12 119.9 . .
C13 C12 H12 119.9 . .
C12 C13 C14 116.4(3) . .
C12 C13 C10 121.5(3) . .
C14 C13 C10 122.1(3) . .
C15 C14 C13 120.5(4) . .
C15 C14 H14 119.8 . .
C13 C14 H14 119.8 . .
N3 C15 C14 122.7(4) . .
N3 C15 H15 118.6 . .
C14 C15 H15 118.6 . .
C17 C16 C21 118.6(3) . .
C17 C16 C8 117.8(3) . .
C21 C16 C8 123.5(3) . .
C18 C17 C16 121.3(4) . .
C18 C17 H17 119.4 . .
C16 C17 H17 119.4 . .
C19 C18 C17 120.3(4) . .
C19 C18 H18 119.9 . .
C17 C18 H18 119.9 . .
C18 C19 C20 120.1(4) . .
C18 C19 H19 119.9 . .
C20 C19 H19 119.9 . .
C19 C20 C21 120.8(4) . .
C19 C20 H20 119.6 . .
C21 C20 H20 119.6 . .
C20 C21 C16 119.0(3) . .
C20 C21 C22 118.0(3) . .
C16 C21 C22 123.0(3) . .
O1 C22 O2 124.8(3) . .
O1 C22 C21 118.1(3) . .
O2 C22 C21 117.1(3) . .
N4 C23 C24 123.8(4) . .
N4 C23 H23 118.1 . .
C24 C23 H23 118.1 . .
C23 C24 C25 119.2(4) . .
C23 C24 H24 120.4 . .
C25 C24 H24 120.4 . .
C26 C25 C24 116.4(4) . .
C26 C25 C28 121.4(3) . .
C24 C25 C28 122.2(4) . .
C25 C26 C27 121.1(4) . .
C25 C26 H26 119.4 . .
C27 C26 H26 119.4 . .
N4 C27 C26 122.7(4) . .
N4 C27 H27 118.7 . .
C26 C27 H27 118.7 . .
N5 C28 C29 122.8(3) . .
N5 C28 C25 115.5(3) . .
C29 C28 C25 121.6(3) . .
C28 C29 C30 119.3(3) . .
C28 C29 H29 120.3 . .
C30 C29 H29 120.3 . .
C31 C30 C29 118.4(4) . .
C31 C30 C38 122.0(3) . .
C29 C30 C38 119.6(3) . .
C30 C31 C32 119.4(3) . .
C30 C31 H31 120.3 . .
C32 C31 H31 120.3 . .
N5 C32 C31 122.3(3) . .
N5 C32 C35 115.5(3) . .
C31 C32 C35 122.2(3) . .
N6 C33 C34 123.6(4) . .
N6 C33 H33 118.2 . .
C34 C33 H33 118.2 . .
C33 C34 C35 119.4(4) . .
C33 C34 H34 120.3 . .
C35 C34 H34 120.3 . .
C36 C35 C34 116.4(4) . .
C36 C35 C32 122.4(4) . .
C34 C35 C32 121.1(4) . .
C35 C36 C37 121.1(4) . .
C35 C36 H36 119.4 . .
C37 C36 H36 119.4 . .
N6 C37 C36 122.7(4) . .
N6 C37 H37 118.6 . .
C36 C37 H37 118.6 . .
C39 C38 C43 119.1(4) . .
C39 C38 C30 119.3(4) . .
C43 C38 C30 121.5(3) . .
C40 C39 C38 120.5(4) . .
C40 C39 H39 119.7 . .
C38 C39 H39 119.7 . .
C41 C40 C39 120.6(4) . .
C41 C40 H40 119.7 . .
C39 C40 H40 119.7 . .
C40 C41 C42 119.2(4) . .
C40 C41 H41 120.4 . .
C42 C41 H41 120.4 . .
C41 C42 C43 121.6(4) . .
C41 C42 H42 119.2 . .
C43 C42 H42 119.2 . .
C42 C43 C38 118.9(3) . .
C42 C43 C44 119.7(4) . .
C38 C43 C44 121.4(3) . .
O3 C44 O4 123.9(4) . .
O3 C44 C43 118.9(4) . .
O4 C44 C43 117.2(3) . .
O6 C45 O5 123.6(3) . .
O6 C45 C46 119.3(3) . .
O5 C45 C46 117.2(3) . .
C51 C46 C47 118.9(3) . .
C51 C46 C45 121.0(3) . .
C47 C46 C45 120.1(3) . .
C48 C47 C46 119.8(4) . .
C48 C47 H47 120.1 . .
C46 C47 H47 120.1 . .
C47 C48 C49 121.0(4) . .
C47 C48 H48 119.5 . .
C49 C48 H48 119.5 . .
C48 C49 C50 120.3(4) . .
C48 C49 H49 119.8 . .
C50 C49 H49 119.8 . .
C49 C50 C51 118.5(4) . .
C49 C50 C52 121.5(4) . .
C51 C50 C52 120.0(4) . .
C46 C51 C50 121.4(3) . .
C46 C51 H51 119.3 . .
C50 C51 H51 119.3 . .
O8 C52 O7 121.1(4) . .
O8 C52 C50 120.8(4) . .
O7 C52 C50 118.0(4) . .
O10 C53 O9 124.9(4) . .
O10 C53 C54 120.3(4) . .
O9 C53 C54 114.8(4) . .
C59 C54 C55 119.0(4) . .
C59 C54 C53 120.7(4) . .
C55 C54 C53 120.3(4) . .
C56 C55 C54 121.0(4) . .
C56 C55 H55 119.5 . .
C54 C55 H55 119.5 . .
C55 C56 C57 120.0(4) . .
C55 C56 H56 120.0 . .
C57 C56 H56 120.0 . .
C56 C57 C58 120.2(4) . .
C56 C57 H57 119.9 . .
C58 C57 H57 119.9 . .
C59 C58 C57 119.5(4) . .
C59 C58 C60 119.9(4) . .
C57 C58 C60 120.5(4) . .
C58 C59 C54 120.4(4) . .
C58 C59 H59 119.8 . .
C54 C59 H59 119.8 . .
O12 C60 O11 121.0(4) . .
O12 C60 C58 121.0(4) . .
O11 C60 C58 117.9(4) . .
O13 C61 O14 121.4(4) . .
O13 C61 C62 119.8(5) . .
O14 C61 C62 118.8(4) . .
C67 C62 C63 118.9(4) . .
C67 C62 C61 120.4(4) . .
C63 C62 C61 120.7(4) . .
C64 C63 C62 120.6(4) . .
C64 C63 H63 119.7 . .
C62 C63 H63 119.7 . .
C63 C64 C65 119.6(4) . .
C63 C64 H64 120.2 . .
C65 C64 H64 120.2 . .
C64 C65 C66 120.5(4) . .
C64 C65 H65 119.7 . .
C66 C65 H65 119.7 . .
C65 C66 C67 119.7(4) . .
C65 C66 C68 119.4(3) . .
C67 C66 C68 120.6(4) . .
C66 C67 C62 120.6(4) . .
C66 C67 H67 119.7 . .
C62 C67 H67 119.7 . .
O15 C68 O16 119.5(4) . .
O15 C68 C66 119.5(4) . .
O16 C68 C66 120.6(4) . .
O15 C68 Zn4 56.7(2) . 2_775
O16 C68 Zn4 63.4(2) . 2_775
C66 C68 Zn4 165.5(3) . 2_775
Zn1 O17 Zn5 124.36(12) . .
Zn1 O17 Zn2 104.99(11) . .
Zn5 O17 Zn2 111.33(11) . .
Zn1 O17 H17A 103(3) . .
Zn5 O17 H17A 109(3) . .
Zn2 O17 H17A 101(3) . .
Zn3 O18 H18A 120(3) . .
Zn3 O18 H18B 125(3) . .
H18A O18 H18B 112(5) . .

loop_
_geom_bond_atom_site_label_1
_geom_bond_atom_site_label_2
_geom_bond_distance
_geom_bond_site_symmetry_2
Zn1 O9 1.945(3) .
Zn1 O5 1.969(2) .
Zn1 O17 1.977(2) .
Zn1 N1 2.060(3) .
Zn2 O1 2.078(3) 2_776
Zn2 O1 2.078(3) 1_545
Zn2 O17 2.133(2) 2_766
Zn2 O17 2.133(2) .
Zn2 O6 2.146(2) 2_766
Zn2 O6 2.146(2) .
Zn3 O7 1.954(3) .
Zn3 O4 1.972(3) 1_556
Zn3 O18 1.975(3) .
Zn3 N6 2.049(3) 2_756
Zn3 O8 2.559(3) .
Zn4 O11 2.002(3) .
Zn4 O3 2.040(3) 2_665
Zn4 N4 2.079(3) .
Zn4 O15 2.088(3) 2_775
Zn4 O16 2.234(3) 2_775
Zn4 O12 2.463(3) .
Zn4 C68 2.494(4) 2_775
Zn5 O2 1.964(3) 2_776
Zn5 O17 2.005(3) .
Zn5 N3 2.063(3) 1_645
Zn5 O13 2.072(3) .
Zn5 O14 2.331(3) .
N1 C1 1.329(5) .
N1 C5 1.345(5) .
N2 C6 1.346(4) .
N2 C10 1.346(4) .
N3 C11 1.338(5) .
N3 C15 1.348(5) .
N3 Zn5 2.063(3) 1_465
N4 C23 1.330(5) .
N4 C27 1.338(5) .
N5 C28 1.343(5) .
N5 C32 1.355(4) .
N6 C37 1.326(5) .
N6 C33 1.330(5) .
N6 Zn3 2.049(3) 2_756
O1 C22 1.251(4) .
O1 Zn2 2.078(3) 1_565
O2 C22 1.262(4) .
O2 Zn5 1.964(3) 2_776
O3 C44 1.240(4) .
O3 Zn4 2.040(3) 2_665
O4 C44 1.258(5) .
O4 Zn3 1.972(3) 1_554
O5 C45 1.279(4) .
O6 C45 1.252(4) .
O7 C52 1.276(5) .
O8 C52 1.224(5) .
O9 C53 1.283(5) .
O10 C53 1.235(5) .
O11 C60 1.284(5) .
O12 C60 1.241(5) .
O13 C61 1.243(5) .
O14 C61 1.261(5) .
O15 C68 1.250(5) .
O15 Zn4 2.088(3) 2_775
O16 C68 1.265(5) .
O16 Zn4 2.234(3) 2_775
C1 C2 1.377(5) .
C1 H1 0.9300 .
C2 C3 1.400(5) .
C2 H2 0.9300 .
C3 C4 1.389(5) .
C3 C6 1.500(5) .
C4 C5 1.380(5) .
C4 H4 0.9300 .
C5 H5 0.9300 .
C6 C7 1.391(5) .
C7 C8 1.387(5) .
C7 H7 0.9300 .
C8 C9 1.385(5) .
C8 C16 1.505(5) .
C9 C10 1.401(5) .
C9 H9 0.9300 .
C10 C13 1.491(5) .
C11 C12 1.372(5) .
C11 H11 0.9300 .
C12 C13 1.384(5) .
C12 H12 0.9300 .
C13 C14 1.385(5) .
C14 C15 1.375(5) .
C14 H14 0.9300 .
C15 H15 0.9300 .
C16 C17 1.391(5) .
C16 C21 1.410(5) .
C17 C18 1.383(6) .
C17 H17 0.9300 .
C18 C19 1.366(6) .
C18 H18 0.9300 .
C19 C20 1.381(5) .
C19 H19 0.9300 .
C20 C21 1.402(5) .
C20 H20 0.9300 .
C21 C22 1.498(5) .
C23 C24 1.376(6) .
C23 H23 0.9300 .
C24 C25 1.395(6) .
C24 H24 0.9300 .
C25 C26 1.368(5) .
C25 C28 1.496(5) .
C26 C27 1.369(5) .
C26 H26 0.9300 .
C27 H27 0.9300 .
C28 C29 1.379(5) .
C29 C30 1.389(5) .
C29 H29 0.9300 .
C30 C31 1.383(5) .
C30 C38 1.495(5) .
C31 C32 1.385(5) .
C31 H31 0.9300 .
C32 C35 1.494(5) .
C33 C34 1.376(6) .
C33 H33 0.9300 .
C34 C35 1.381(5) .
C34 H34 0.9300 .
C35 C36 1.362(5) .
C36 C37 1.370(5) .
C36 H36 0.9300 .
C37 H37 0.9300 .
C38 C39 1.394(5) .
C38 C43 1.399(5) .
C39 C40 1.386(6) .
C39 H39 0.9300 .
C40 C41 1.373(6) .
C40 H40 0.9300 .
C41 C42 1.379(5) .
C41 H41 0.9300 .
C42 C43 1.394(5) .
C42 H42 0.9300 .
C43 C44 1.518(5) .
C45 C46 1.509(5) .
C46 C51 1.384(5) .
C46 C47 1.401(5) .
C47 C48 1.376(5) .
C47 H47 0.9300 .
C48 C49 1.382(6) .
C48 H48 0.9300 .
C49 C50 1.387(5) .
C49 H49 0.9300 .
C50 C51 1.401(5) .
C50 C52 1.510(5) .
C51 H51 0.9300 .
C53 C54 1.504(5) .
C54 C59 1.392(5) .
C54 C55 1.395(5) .
C55 C56 1.372(6) .
C55 H55 0.9300 .
C56 C57 1.385(5) .
C56 H56 0.9300 .
C57 C58 1.393(5) .
C57 H57 0.9300 .
C58 C59 1.392(5) .
C58 C60 1.499(5) .
C59 H59 0.9300 .
C61 C62 1.505(5) .
C62 C67 1.390(5) .
C62 C63 1.403(6) .
C63 C64 1.382(5) .
C63 H63 0.9300 .
C64 C65 1.384(5) .
C64 H64 0.9300 .
C65 C66 1.386(5) .
C65 H65 0.9300 .
C66 C67 1.386(5) .
C66 C68 1.497(5) .
C67 H67 0.9300 .
C68 Zn4 2.494(4) 2_775
O17 H17A 0.771(18) .
O18 H18A 0.831(19) .
O18 H18B 0.843(19) .

loop_
_geom_torsion_atom_site_label_1
_geom_torsion_atom_site_label_2
_geom_torsion_atom_site_label_3
_geom_torsion_atom_site_label_4
_geom_torsion
_geom_torsion_site_symmetry_1
_geom_torsion_site_symmetry_4
O9 Zn1 N1 C1 81.5(3) . .
O5 Zn1 N1 C1 -27.7(3) . .
O17 Zn1 N1 C1 -147.0(3) . .
O9 Zn1 N1 C5 -88.9(3) . .
O5 Zn1 N1 C5 161.8(3) . .
O17 Zn1 N1 C5 42.6(3) . .
O11 Zn4 N4 C23 30.0(4) . .
O3 Zn4 N4 C23 -64.3(4) 2_665 .
O15 Zn4 N4 C23 -169.8(4) 2_775 .
O16 Zn4 N4 C23 -177.4(3) 2_775 .
O12 Zn4 N4 C23 88.1(4) . .
C68 Zn4 N4 C23 -169.3(3) 2_775 .
O11 Zn4 N4 C27 -146.2(3) . .
O3 Zn4 N4 C27 119.4(3) 2_665 .
O15 Zn4 N4 C27 14.0(3) 2_775 .
O16 Zn4 N4 C27 6.3(5) 2_775 .
O12 Zn4 N4 C27 -88.2(3) . .
C68 Zn4 N4 C27 14.5(4) 2_775 .
O9 Zn1 O5 C45 64.9(3) . .
O17 Zn1 O5 C45 -61.4(3) . .
N1 Zn1 O5 C45 172.3(3) . .
O1 Zn2 O6 C45 55.4(3) 2_776 .
O1 Zn2 O6 C45 -124.6(3) 1_545 .
O17 Zn2 O6 C45 142.7(3) 2_766 .
O17 Zn2 O6 C45 -37.3(3) . .
O6 Zn2 O6 C45 -132(100) 2_766 .
O4 Zn3 O7 C52 -179.1(3) 1_556 .
O18 Zn3 O7 C52 -54.1(3) . .
N6 Zn3 O7 C52 70.7(3) 2_756 .
O8 Zn3 O7 C52 -2.9(3) . .
O7 Zn3 O8 C52 3.0(3) . .
O4 Zn3 O8 C52 16.2(7) 1_556 .
O18 Zn3 O8 C52 145.0(3) . .
N6 Zn3 O8 C52 -114.5(3) 2_756 .
O5 Zn1 O9 C53 176.9(3) . .
O17 Zn1 O9 C53 -63.6(3) . .
N1 Zn1 O9 C53 68.2(3) . .
O3 Zn4 O11 C60 -177.9(2) 2_665 .
N4 Zn4 O11 C60 83.7(2) . .
O15 Zn4 O11 C60 -29.7(4) 2_775 .
O16 Zn4 O11 C60 -83.0(2) 2_775 .
O12 Zn4 O11 C60 -5.8(2) . .
C68 Zn4 O11 C60 -72.0(3) 2_775 .
O11 Zn4 O12 C60 6.0(2) . .
O3 Zn4 O12 C60 22.1(4) 2_665 .
N4 Zn4 O12 C60 -90.4(2) . .
O15 Zn4 O12 C60 177.2(2) 2_775 .
O16 Zn4 O12 C60 118.0(2) 2_775 .
C68 Zn4 O12 C60 146.9(2) 2_775 .
O2 Zn5 O13 C61 179.8(3) 2_776 .
O17 Zn5 O13 C61 -75.6(3) . .
N3 Zn5 O13 C61 75.9(3) 1_645 .
O14 Zn5 O13 C61 -1.5(2) . .
O2 Zn5 O14 C61 4.2(4) 2_776 .
O17 Zn5 O14 C61 121.8(2) . .
N3 Zn5 O14 C61 -113.9(2) 1_645 .
O13 Zn5 O14 C61 1.4(2) . .
C5 N1 C1 C2 -0.1(6) . .
Zn1 N1 C1 C2 -171.1(3) . .
N1 C1 C2 C3 -1.4(6) . .
C1 C2 C3 C4 1.4(6) . .
C1 C2 C3 C6 -178.8(4) . .
C2 C3 C4 C5 0.1(6) . .
C6 C3 C4 C5 -179.7(3) . .
C1 N1 C5 C4 1.7(6) . .
Zn1 N1 C5 C4 172.3(3) . .
C3 C4 C5 N1 -1.7(6) . .
C10 N2 C6 C7 2.2(5) . .
C10 N2 C6 C3 -178.4(3) . .
C4 C3 C6 N2 150.4(4) . .
C2 C3 C6 N2 -29.4(5) . .
C4 C3 C6 C7 -30.2(5) . .
C2 C3 C6 C7 150.0(4) . .
N2 C6 C7 C8 1.3(6) . .
C3 C6 C7 C8 -178.1(3) . .
C6 C7 C8 C9 -3.4(5) . .
C6 C7 C8 C16 -179.6(3) . .
C7 C8 C9 C10 2.1(5) . .
C16 C8 C9 C10 178.3(3) . .
C6 N2 C10 C9 -3.6(6) . .
C6 N2 C10 C13 176.3(3) . .
C8 C9 C10 N2 1.5(6) . .
C8 C9 C10 C13 -178.4(4) . .
C15 N3 C11 C12 -1.4(6) . .
Zn5 N3 C11 C12 175.9(3) 1_465 .
N3 C11 C12 C13 -0.2(7) . .
C11 C12 C13 C14 2.1(7) . .
C11 C12 C13 C10 -178.3(4) . .
N2 C10 C13 C12 -146.2(4) . .
C9 C10 C13 C12 33.7(6) . .
N2 C10 C13 C14 33.4(6) . .
C9 C10 C13 C14 -146.7(4) . .
C12 C13 C14 C15 -2.3(7) . .
C10 C13 C14 C15 178.1(4) . .
C11 N3 C15 C14 1.2(7) . .
Zn5 N3 C15 C14 -176.1(4) 1_465 .
C13 C14 C15 N3 0.7(8) . .
C9 C8 C16 C17 -87.7(5) . .
C7 C8 C16 C17 88.4(4) . .
C9 C8 C16 C21 88.7(4) . .
C7 C8 C16 C21 -95.1(4) . .
C21 C16 C17 C18 0.4(6) . .
C8 C16 C17 C18 177.0(4) . .
C16 C17 C18 C19 -0.1(7) . .
C17 C18 C19 C20 -0.1(7) . .
C18 C19 C20 C21 -0.1(7) . .
C19 C20 C21 C16 0.4(6) . .
C19 C20 C21 C22 178.5(4) . .
C17 C16 C21 C20 -0.6(5) . .
C8 C16 C21 C20 -176.9(3) . .
C17 C16 C21 C22 -178.6(3) . .
C8 C16 C21 C22 5.1(5) . .
Zn2 O1 C22 O2 28.4(6) 1_565 .
Zn2 O1 C22 C21 -152.4(3) 1_565 .
Zn5 O2 C22 O1 1.1(6) 2_776 .
Zn5 O2 C22 C21 -178.1(2) 2_776 .
C20 C21 C22 O1 22.5(5) . .
C16 C21 C22 O1 -159.5(3) . .
C20 C21 C22 O2 -158.2(3) . .
C16 C21 C22 O2 19.8(5) . .
C27 N4 C23 C24 -1.4(7) . .
Zn4 N4 C23 C24 -177.8(4) . .
N4 C23 C24 C25 -0.1(8) . .
C23 C24 C25 C26 1.9(7) . .
C23 C24 C25 C28 -178.9(4) . .
C24 C25 C26 C27 -2.4(7) . .
C28 C25 C26 C27 178.4(4) . .
C23 N4 C27 C26 0.9(6) . .
Zn4 N4 C27 C26 177.3(3) . .
C25 C26 C27 N4 1.0(7) . .
C32 N5 C28 C29 -1.2(6) . .
C32 N5 C28 C25 -178.3(3) . .
C26 C25 C28 N5 14.2(6) . .
C24 C25 C28 N5 -165.0(4) . .
C26 C25 C28 C29 -162.9(4) . .
C24 C25 C28 C29 17.9(6) . .
N5 C28 C29 C30 0.1(6) . .
C25 C28 C29 C30 177.0(4) . .
C28 C29 C30 C31 2.1(6) . .
C28 C29 C30 C38 -175.9(4) . .
C29 C30 C31 C32 -3.1(6) . .
C38 C30 C31 C32 174.8(4) . .
C28 N5 C32 C31 0.1(6) . .
C28 N5 C32 C35 179.1(3) . .
C30 C31 C32 N5 2.1(6) . .
C30 C31 C32 C35 -176.9(4) . .
C37 N6 C33 C34 0.2(9) . .
Zn3 N6 C33 C34 170.8(5) 2_756 .
N6 C33 C34 C35 -2.1(10) . .
C33 C34 C35 C36 3.0(8) . .
C33 C34 C35 C32 -178.2(5) . .
N5 C32 C35 C36 -2.7(6) . .
C31 C32 C35 C36 176.3(4) . .
N5 C32 C35 C34 178.5(4) . .
C31 C32 C35 C34 -2.4(7) . .
C34 C35 C36 C37 -2.2(7) . .
C32 C35 C36 C37 179.0(4) . .
C33 N6 C37 C36 0.7(7) . .
Zn3 N6 C37 C36 -170.0(4) 2_756 .
C35 C36 C37 N6 0.4(8) . .
C31 C30 C38 C39 85.4(5) . .
C29 C30 C38 C39 -96.8(4) . .
C31 C30 C38 C43 -97.5(4) . .
C29 C30 C38 C43 80.4(5) . .
C43 C38 C39 C40 -0.6(6) . .
C30 C38 C39 C40 176.5(4) . .
C38 C39 C40 C41 0.8(7) . .
C39 C40 C41 C42 -0.2(7) . .
C40 C41 C42 C43 -0.6(6) . .
C41 C42 C43 C38 0.8(6) . .
C41 C42 C43 C44 -178.4(4) . .
C39 C38 C43 C42 -0.1(5) . .
C30 C38 C43 C42 -177.2(3) . .
C39 C38 C43 C44 179.0(3) . .
C30 C38 C43 C44 1.9(5) . .
Zn4 O3 C44 O4 121.1(15) 2_665 .
Zn4 O3 C44 C43 -60.4(17) 2_665 .
Zn3 O4 C44 O3 6.5(6) 1_554 .
Zn3 O4 C44 C43 -172.0(2) 1_554 .
C42 C43 C44 O3 32.7(5) . .
C38 C43 C44 O3 -146.4(4) . .
C42 C43 C44 O4 -148.7(4) . .
C38 C43 C44 O4 32.1(5) . .
Zn2 O6 C45 O5 44.7(5) . .
Zn2 O6 C45 C46 -135.2(3) . .
Zn1 O5 C45 O6 11.1(5) . .
Zn1 O5 C45 C46 -168.9(2) . .
O6 C45 C46 C51 -1.7(5) . .
O5 C45 C46 C51 178.4(3) . .
O6 C45 C46 C47 175.7(3) . .
O5 C45 C46 C47 -4.2(5) . .
C51 C46 C47 C48 1.0(6) . .
C45 C46 C47 C48 -176.4(4) . .
C46 C47 C48 C49 -0.1(7) . .
C47 C48 C49 C50 -1.3(7) . .
C48 C49 C50 C51 1.8(6) . .
C48 C49 C50 C52 -179.6(4) . .
C47 C46 C51 C50 -0.5(6) . .
C45 C46 C51 C50 176.9(3) . .
C49 C50 C51 C46 -0.8(6) . .
C52 C50 C51 C46 -179.5(4) . .
Zn3 O8 C52 O7 -4.5(4) . .
Zn3 O8 C52 C50 172.5(4) . .
Zn3 O7 C52 O8 6.0(6) . .
Zn3 O7 C52 C50 -171.1(3) . .
C49 C50 C52 O8 170.8(5) . .
C51 C50 C52 O8 -10.6(7) . .
C49 C50 C52 O7 -12.0(6) . .
C51 C50 C52 O7 166.5(4) . .
Zn1 O9 C53 O10 0.7(5) . .
Zn1 O9 C53 C54 -178.7(2) . .
O10 C53 C54 C59 14.3(6) . .
O9 C53 C54 C59 -166.3(3) . .
O10 C53 C54 C55 -164.0(4) . .
O9 C53 C54 C55 15.4(5) . .
C59 C54 C55 C56 -0.5(6) . .
C53 C54 C55 C56 177.9(4) . .
C54 C55 C56 C57 -0.5(6) . .
C55 C56 C57 C58 1.2(6) . .
C56 C57 C58 C59 -0.8(6) . .
C56 C57 C58 C60 177.6(4) . .
C57 C58 C59 C54 -0.2(6) . .
C60 C58 C59 C54 -178.6(3) . .
C55 C54 C59 C58 0.9(6) . .
C53 C54 C59 C58 -177.5(3) . .
Zn4 O12 C60 O11 -9.3(3) . .
Zn4 O12 C60 C58 167.3(3) . .
Zn4 O11 C60 O12 11.5(4) . .
Zn4 O11 C60 C58 -165.2(3) . .
C59 C58 C60 O12 14.8(6) . .
C57 C58 C60 O12 -163.5(4) . .
C59 C58 C60 O11 -168.5(3) . .
C57 C58 C60 O11 13.2(5) . .
Zn5 O13 C61 O14 2.7(5) . .
Zn5 O13 C61 C62 -178.8(3) . .
Zn5 O14 C61 O13 -2.4(4) . .
Zn5 O14 C61 C62 179.1(3) . .
O13 C61 C62 C67 166.7(4) . .
O14 C61 C62 C67 -14.8(6) . .
O13 C61 C62 C63 -15.5(6) . .
O14 C61 C62 C63 163.0(4) . .
C67 C62 C63 C64 2.8(6) . .
C61 C62 C63 C64 -175.0(4) . .
C62 C63 C64 C65 -2.3(6) . .
C63 C64 C65 C66 -0.3(6) . .
C64 C65 C66 C67 2.3(6) . .
C64 C65 C66 C68 -171.6(4) . .
C65 C66 C67 C62 -1.7(6) . .
C68 C66 C67 C62 172.1(4) . .
C63 C62 C67 C66 -0.8(6) . .
C61 C62 C67 C66 177.0(4) . .
Zn4 O15 C68 O16 -8.9(4) 2_775 .
Zn4 O15 C68 C66 163.6(3) 2_775 .
Zn4 O16 C68 O15 8.3(4) 2_775 .
Zn4 O16 C68 C66 -164.1(4) 2_775 .
C65 C66 C68 O15 -10.3(6) . .
C67 C66 C68 O15 175.8(4) . .
C65 C66 C68 O16 162.1(4) . .
C67 C66 C68 O16 -11.8(6) . .
C65 C66 C68 Zn4 60.3(13) . 2_775
C67 C66 C68 Zn4 -113.6(11) . 2_775
O9 Zn1 O17 Zn5 165.90(13) . .
O5 Zn1 O17 Zn5 -75.89(16) . .
N1 Zn1 O17 Zn5 41.67(18) . .
O9 Zn1 O17 Zn2 -64.37(14) . .
O5 Zn1 O17 Zn2 53.84(13) . .
N1 Zn1 O17 Zn2 171.40(11) . .
O2 Zn5 O17 Zn1 76.01(15) 2_776 .
N3 Zn5 O17 Zn1 -172.02(13) 1_645 .
O13 Zn5 O17 Zn1 -24.31(19) . .
O14 Zn5 O17 Zn1 -79.95(15) . .
O2 Zn5 O17 Zn2 -51.09(13) 2_776 .
N3 Zn5 O17 Zn2 60.87(16) 1_645 .
O13 Zn5 O17 Zn2 -151.42(12) . .
O14 Zn5 O17 Zn2 152.94(12) . .
O1 Zn2 O17 Zn1 -103.24(12) 2_776 .
O1 Zn2 O17 Zn1 76.76(12) 1_545 .
O17 Zn2 O17 Zn1 -178(100) 2_766 .
O6 Zn2 O17 Zn1 161.95(12) 2_766 .
O6 Zn2 O17 Zn1 -18.05(12) . .
O1 Zn2 O17 Zn5 33.80(13) 2_776 .
O1 Zn2 O17 Zn5 -146.20(13) 1_545 .
O17 Zn2 O17 Zn5 -41(100) 2_766 .
O6 Zn2 O17 Zn5 -61.01(12) 2_766 .
O6 Zn2 O17 Zn5 118.99(12) . .
